data_1525703
loop_
_publ_author_name
'Boulet, P.'
'Weitzer, F.'
'Hiebl, K.'
'Noel, H.'

_publ_section_title
;
 Structural chemistry, magnetism and electrical properties of binaryNd
 silicides
;
_journal_name_full 'Journal of Alloys Compd.'
_journal_page_first 75
_journal_page_last 81
_journal_volume 315
_journal_year 2001
_chemical_formula_sum 'Nd Si1.41'
_space_group_IT_number 63
_symmetry_space_group_name_Hall '-C 2c 2'
_symmetry_space_group_name_H-M 'C m c m'
_cell_angle_alpha 90
_cell_angle_beta 90
_cell_angle_gamma 90
_cell_formula_units_Z 8
_cell_length_a 4.3589
_cell_length_b 24.5774
_cell_length_c 3.9161
_cell_volume 419.533
_citation_journal_id_ASTM JALCEU
_cod_data_source_file Boulet_JALCEU_2001_1152.cif
_cod_data_source_block Nd1Si1.41
_cod_original_cell_volume 419.5335
_cod_original_formula_sum 'Nd1 Si1.41'
_cod_database_code 1525703

loop_
_symmetry_equiv_pos_as_xyz
x,y,z
-x,-y,z+1/2
x,-y,-z
-x,y,-z+1/2
-x,-y,-z
x,y,-z-1/2
-x,y,z
x,-y,z-1/2
x+1/2,y+1/2,z
-x+1/2,-y+1/2,z+1/2
x+1/2,-y+1/2,-z
-x+1/2,y+1/2,-z+1/2
-x+1/2,-y+1/2,-z
x+1/2,y+1/2,-z-1/2
-x+1/2,y+1/2,z
x+1/2,-y+1/2,z-1/2

loop_
_atom_site_label
_atom_site_type_symbol
_atom_site_fract_x
_atom_site_fract_y
_atom_site_fract_z
_atom_site_occupancy
_atom_site_U_iso_or_equiv
Si3 Si 0 0.0164 0.192 0.41 0.0
Nd1 Nd 0 0.43074 0.25 1 0.0
Si2 Si 0 0.8289 0.25 1 0.0
Nd2 Nd 0 0.70186 0.25 1 0.0
Si1 Si 0 0.1133 0.25 1 0.0
